data_7055601
loop_
_publ_author_name
'Bekere, Laura'
'Larina, Nina'
'Lokshin, Vladimir'
'Ellern, Arkady'
'Sigalov, Mark'
'Khodorkovsky, Vladimir'

_publ_section_title
;
 A new class of spirocyclic photochromes reacting with light of both UV
 and visible ranges
;
_journal_issue 8
_journal_name_full 'New J. Chem.'
_journal_page_first 6554
_journal_paper_doi 10.1039/C6NJ00666C
_journal_volume 40
_journal_year 2016
_chemical_formula_sum 'C29 H21 N O3'
_chemical_formula_weight 431.47
_chemical_name_systematic '3-(4-(Dimethylamino)phenyl)spiro[fluorene-4,2?-[2H]indene]-1?,3?,9(3H)- trione'
_space_group_crystal_system orthorhombic
_space_group_IT_number 29
_space_group_name_Hall 'P 2c -2ac'
_space_group_name_H-M_alt 'P c a 21'
_symmetry_space_group_name_Hall 'P 2c -2ac'
_symmetry_space_group_name_H-M 'P c a 21'
_atom_sites_solution_hydrogens geom
_atom_sites_solution_primary direct
_atom_sites_solution_secondary difmap
_audit_creation_method SHELXL-2014/7
_audit_update_record
;
2015-11-10 deposited with the CCDC.
2016-06-01 downloaded from the CCDC.
;
_cell_angle_alpha 90
_cell_angle_beta 90
_cell_angle_gamma 90
_cell_formula_units_Z 4
_cell_length_a 19.404(5)
_cell_length_b 9.092(2)
_cell_length_c 12.045(6)
_cell_measurement_reflns_used 123
_cell_measurement_temperature 173(2)
_cell_measurement_theta_max 18.20
_cell_measurement_theta_min 6.12
_cell_volume 2125.0(13)
_computing_cell_refinement 'P3 (Siemence, 1988)'
_computing_data_collection 'P3 (Siemence, 1988)'
_computing_data_reduction 'XDISK (Siemence, 1988)'
_computing_molecular_graphics 'SHELXTL (Bruker, 1999)'
_computing_publication_material 'SHELXTL (Bruker, 1999)'
_computing_structure_refinement 'SHELXL-2014/7 (Sheldrick, 2014)'
_computing_structure_solution 'SHELXS-97 (Sheldrick, 1990)'
_diffrn_ambient_temperature 173(2)
_diffrn_measured_fraction_theta_full 0.693
_diffrn_measured_fraction_theta_max 0.657
_diffrn_measurement_device_type 'Syntex P-1'
_diffrn_measurement_method '2theta-omega scan'
_diffrn_radiation_type MoK\a
_diffrn_radiation_wavelength 0.71073
_diffrn_reflns_av_unetI/netI 0.0572
_diffrn_reflns_Laue_measured_fraction_full 0.693
_diffrn_reflns_Laue_measured_fraction_max 0.657
_diffrn_reflns_limit_h_max 16
_diffrn_reflns_limit_h_min 0
_diffrn_reflns_limit_k_max 10
_diffrn_reflns_limit_k_min 0
_diffrn_reflns_limit_l_max 12
_diffrn_reflns_limit_l_min 0
_diffrn_reflns_number 1403
_diffrn_reflns_point_group_measured_fraction_full 0.365
_diffrn_reflns_point_group_measured_fraction_max 0.345
_diffrn_reflns_theta_full 25.242
_diffrn_reflns_theta_max 25.737
_diffrn_reflns_theta_min 2.099
_diffrn_source 'fine-focus sealed tube'
_exptl_absorpt_coefficient_mu 0.087
_exptl_absorpt_correction_type none
_exptl_crystal_colour violet
_exptl_crystal_density_diffrn 1.349
_exptl_crystal_density_method 'not measured'
_exptl_crystal_description block
_exptl_crystal_F_000 904
_refine_diff_density_max 0.267
_refine_diff_density_min -0.279
_refine_diff_density_rms 0.065
_refine_ls_abs_structure_details
;
No quotients, so Flack parameter determined by classical intensity fit
;
_refine_ls_abs_structure_Flack 1(4)
_refine_ls_extinction_coef 0.0050(11)
_refine_ls_extinction_expression Fc^*^=kFc[1+0.001xFc^2^\l^3^/sin(2\q)]^-1/4^
_refine_ls_extinction_method 'SHELXL-2014/7 (Sheldrick 2014'
_refine_ls_goodness_of_fit_ref 1.323
_refine_ls_hydrogen_treatment constr
_refine_ls_matrix_type full
_refine_ls_number_parameters 301
_refine_ls_number_reflns 1403
_refine_ls_number_restraints 1
_refine_ls_restrained_S_all 1.323
_refine_ls_R_factor_all 0.0838
_refine_ls_R_factor_gt 0.0544
_refine_ls_shift/su_max 0.035
_refine_ls_shift/su_mean 0.008
_refine_ls_structure_factor_coef Fsqd
_refine_ls_weighting_details 'w=1/[\s^2^(Fo^2^)+(0.0260P)^2^+3.1148P] where P=(Fo^2^+2Fc^2^)/3'
_refine_ls_weighting_scheme calc
_refine_ls_wR_factor_gt 0.1109
_refine_ls_wR_factor_ref 0.1273
_reflns_Friedel_coverage 0.000
_reflns_Friedel_fraction_full 0.000
_reflns_Friedel_fraction_max 0.000
_reflns_number_gt 1134
_reflns_number_total 1403
_reflns_threshold_expression 'I > 2\s(I)'
_cod_data_source_file c6nj00666c2.cif
_cod_data_source_block vL7
_cod_depositor_comments 'Adding full bibliography for 7055601--7055603.cif.'
_cod_database_code 7055601
_shelx_shelxl_version_number 2014/7
_shelx_space_group_comment
;
The symmetry employed for this shelxl refinement is uniquely defined
by the following loop, which should always be used as a source of
symmetry information in preference to the above space-group names.
They are only intended as comments.
;

loop_
_space_group_symop_operation_xyz
'x, y, z'
'-x, -y, z+1/2'
'x+1/2, -y, z'
'-x+1/2, y, z+1/2'

loop_
_atom_site_label
_atom_site_type_symbol
_atom_site_fract_x
_atom_site_fract_y
_atom_site_fract_z
_atom_site_U_iso_or_equiv
_atom_site_adp_type
_atom_site_occupancy
_atom_site_site_symmetry_order
_atom_site_calc_flag
_atom_site_refinement_flags_posn
_atom_site_refinement_flags_adp
O1 O 0.5377(3) 0.2751(6) 0.7394(5) 0.0250(14) Uani 1 1 d . .
O2 O 0.3979(3) 0.1098(6) 0.4413(5) 0.0262(15) Uani 1 1 d . .
O3 O 0.2229(3) 0.4454(6) 0.6380(6) 0.0345(16) Uani 1 1 d . .
N1 N 0.7074(4) 0.2611(8) 0.2319(7) 0.035(2) Uani 1 1 d . .
C1 C 0.3759(4) 0.1011(9) 0.8073(7) 0.023(2) Uani 1 1 d . .
H1 H 0.4202 0.0582 0.7978 0.027 Uiso 1 1 calc R U
C2 C 0.3315(4) 0.0515(9) 0.8897(7) 0.026(2) Uani 1 1 d . .
H2 H 0.3459 -0.0267 0.9366 0.031 Uiso 1 1 calc R U
C3 C 0.2671(4) 0.1125(8) 0.9056(7) 0.027(2) Uani 1 1 d . .
H3 H 0.2387 0.0798 0.9649 0.033 Uiso 1 1 calc R U
C4 C 0.2436(5) 0.2246(9) 0.8325(7) 0.029(2) Uani 1 1 d . .
H4 H 0.1988 0.2656 0.8397 0.035 Uiso 1 1 calc R U
C5 C 0.2875(4) 0.2708(8) 0.7520(7) 0.019(2) Uani 1 1 d . .
C6 C 0.2771(5) 0.3827(8) 0.6612(7) 0.026(2) Uani 1 1 d . .
C7 C 0.3424(4) 0.3917(8) 0.6002(7) 0.019(2) Uani 1 1 d . .
C8 C 0.3596(5) 0.4784(8) 0.5038(7) 0.026(2) Uani 1 1 d . .
H8 H 0.3251 0.5358 0.4685 0.032 Uiso 1 1 calc R U
C9 C 0.4235(5) 0.4785(9) 0.4640(7) 0.029(2) Uani 1 1 d . .
H9 H 0.4333 0.5313 0.3978 0.035 Uiso 1 1 calc R U
C10 C 0.4821(4) 0.3948(8) 0.5231(7) 0.019(2) Uani 1 1 d . .
H10 H 0.5005 0.4636 0.5807 0.023 Uiso 1 1 calc R U
C11 C 0.4549(5) 0.2561(8) 0.5883(7) 0.020(2) Uani 1 1 d . .
C12 C 0.3871(4) 0.2916(7) 0.6434(7) 0.018(2) Uani 1 1 d . .
C13 C 0.3540(4) 0.2143(7) 0.7398(7) 0.022(2) Uani 1 1 d . .
C14 C 0.4427(5) 0.1215(8) 0.5120(7) 0.021(2) Uani 1 1 d . .
C15 C 0.4926(4) 0.0058(9) 0.5427(7) 0.021(2) Uani 1 1 d . .
C16 C 0.5009(5) -0.1337(8) 0.4978(7) 0.022(2) Uani 1 1 d . .
H16 H 0.4726 -0.1664 0.4383 0.026 Uiso 1 1 calc R U
C17 C 0.5517(4) -0.2243(9) 0.5424(8) 0.027(2) Uani 1 1 d . .
H17 H 0.5589 -0.3195 0.5121 0.033 Uiso 1 1 calc R U
C18 C 0.5917(4) -0.1771(9) 0.6303(7) 0.028(2) Uani 1 1 d . .
H18 H 0.6260 -0.2412 0.6589 0.033 Uiso 1 1 calc R U
C19 C 0.5835(4) -0.0384(9) 0.6787(7) 0.028(2) Uani 1 1 d . .
H19 H 0.6111 -0.0070 0.7393 0.034 Uiso 1 1 calc R U
C20 C 0.5326(4) 0.0507(8) 0.6335(7) 0.020(2) Uani 1 1 d . .
C21 C 0.5127(4) 0.2033(8) 0.6660(6) 0.017(2) Uani 1 1 d . .
C22 C 0.5417(4) 0.3615(7) 0.4473(7) 0.021(2) Uani 1 1 d . .
C23 C 0.6099(5) 0.3822(8) 0.4790(7) 0.023(2) Uani 1 1 d . .
H23 H 0.6194 0.4190 0.5513 0.027 Uiso 1 1 calc R U
C24 C 0.6650(5) 0.3507(8) 0.4085(7) 0.023(2) Uani 1 1 d . .
H24 H 0.7109 0.3661 0.4331 0.028 Uiso 1 1 calc R U
C25 C 0.6527(5) 0.2963(8) 0.3014(8) 0.024(2) Uani 1 1 d . .
C26 C 0.5849(5) 0.2780(9) 0.2668(8) 0.030(2) Uani 1 1 d . .
H26 H 0.5753 0.2426 0.1942 0.036 Uiso 1 1 calc R U
C27 C 0.5304(5) 0.3125(8) 0.3405(7) 0.022(2) Uani 1 1 d . .
H27 H 0.4843 0.3014 0.3154 0.026 Uiso 1 1 calc R U
C28 C 0.7773(5) 0.2616(11) 0.2757(9) 0.042(3) Uani 1 1 d . .
H281 H 0.7893 0.3611 0.3003 0.063 Uiso 1 1 calc R U
H283 H 0.8095 0.2302 0.2177 0.063 Uiso 1 1 calc R U
H282 H 0.7802 0.1937 0.3388 0.063 Uiso 1 1 calc R U
C29 C 0.6953(5) 0.1798(9) 0.1282(8) 0.035(2) Uani 1 1 d . .
H293 H 0.6785 0.0807 0.1455 0.052 Uiso 1 1 calc R U
H292 H 0.7385 0.1727 0.0863 0.052 Uiso 1 1 calc R U
H291 H 0.6608 0.2317 0.0835 0.052 Uiso 1 1 calc R U

loop_
_atom_site_aniso_label
_atom_site_aniso_U_11
_atom_site_aniso_U_22
_atom_site_aniso_U_33
_atom_site_aniso_U_23
_atom_site_aniso_U_13
_atom_site_aniso_U_12
O1 0.027(4) 0.030(3) 0.018(3) 0.001(3) -0.005(3) 0.002(3)
O2 0.024(4) 0.028(3) 0.026(4) -0.003(3) 0.000(3) -0.004(3)
O3 0.025(4) 0.031(3) 0.047(4) -0.003(3) -0.001(4) 0.008(3)
N1 0.024(6) 0.041(5) 0.039(5) -0.011(4) 0.002(5) -0.008(4)
C1 0.015(6) 0.032(5) 0.021(5) -0.002(4) -0.001(5) -0.001(4)
C2 0.027(7) 0.024(4) 0.027(5) 0.002(4) -0.006(5) -0.004(4)
C3 0.020(7) 0.034(5) 0.027(5) 0.000(4) 0.002(5) -0.011(4)
C4 0.023(6) 0.030(5) 0.034(6) -0.006(4) 0.002(5) -0.007(5)
C5 0.019(6) 0.018(4) 0.020(5) -0.003(4) 0.004(5) -0.004(4)
C6 0.023(7) 0.024(4) 0.029(6) -0.002(4) 0.001(5) -0.003(4)
C7 0.016(6) 0.018(4) 0.022(5) -0.004(4) 0.003(5) -0.001(4)
C8 0.030(7) 0.020(4) 0.029(5) 0.000(4) -0.005(5) 0.004(4)
C9 0.036(7) 0.027(5) 0.023(5) 0.002(4) 0.000(5) 0.000(4)
C10 0.021(6) 0.019(4) 0.016(5) 0.002(4) 0.002(5) 0.002(3)
C11 0.027(6) 0.016(4) 0.017(4) -0.002(3) -0.005(5) -0.001(4)
C12 0.010(5) 0.017(4) 0.028(5) -0.003(4) -0.005(5) 0.000(3)
C13 0.019(6) 0.015(4) 0.033(6) -0.001(4) 0.003(5) 0.000(4)
C14 0.017(6) 0.025(4) 0.021(5) 0.005(4) 0.012(5) -0.002(4)
C15 0.026(6) 0.016(3) 0.020(5) 0.000(3) 0.004(5) 0.001(3)
C16 0.024(6) 0.025(4) 0.015(4) -0.001(4) 0.008(4) -0.004(4)
C17 0.020(6) 0.023(4) 0.040(6) 0.009(4) 0.015(6) 0.004(4)
C18 0.017(6) 0.035(5) 0.031(6) 0.011(4) 0.003(5) 0.008(4)
C19 0.023(6) 0.030(5) 0.031(5) 0.003(4) 0.009(5) 0.004(4)
C20 0.017(5) 0.023(4) 0.020(5) 0.003(4) 0.006(5) 0.001(4)
C21 0.014(5) 0.024(4) 0.012(5) -0.001(4) 0.005(4) -0.004(4)
C22 0.027(7) 0.012(4) 0.024(5) 0.004(4) 0.004(5) 0.001(4)
C23 0.019(7) 0.023(4) 0.027(6) 0.000(4) -0.012(5) -0.006(4)
C24 0.015(6) 0.031(4) 0.024(5) -0.001(4) 0.007(6) -0.007(4)
C25 0.012(7) 0.029(5) 0.030(5) 0.000(4) 0.004(6) -0.002(4)
C26 0.037(8) 0.027(4) 0.025(6) -0.005(4) -0.001(6) 0.003(4)
C27 0.015(6) 0.024(4) 0.027(6) 0.004(4) 0.001(5) -0.003(4)
C28 0.033(8) 0.048(6) 0.046(7) -0.004(5) 0.015(6) -0.001(5)
C29 0.035(6) 0.037(5) 0.033(6) 0.000(5) 0.005(6) -0.003(4)

loop_
_atom_type_symbol
_atom_type_description
_atom_type_scat_dispersion_real
_atom_type_scat_dispersion_imag
_atom_type_scat_source
C C 0.0033 0.0016 'International Tables Vol C Tables 4.2.6.8 and 6.1.1.4'
H H 0.0000 0.0000 'International Tables Vol C Tables 4.2.6.8 and 6.1.1.4'
N N 0.0061 0.0033 'International Tables Vol C Tables 4.2.6.8 and 6.1.1.4'
O O 0.0106 0.0060 'International Tables Vol C Tables 4.2.6.8 and 6.1.1.4'

loop_
_geom_angle_atom_site_label_1
_geom_angle_atom_site_label_2
_geom_angle_atom_site_label_3
_geom_angle
C25 N1 C28 119.4(8)
C25 N1 C29 120.4(7)
C28 N1 C29 117.3(8)
C13 C1 C2 118.2(8)
C13 C1 H1 120.9
C2 C1 H1 120.9
C3 C2 C1 122.0(8)
C3 C2 H2 119.0
C1 C2 H2 119.0
C2 C3 C4 119.5(8)
C2 C3 H3 120.3
C4 C3 H3 120.2
C5 C4 C3 117.6(8)
C5 C4 H4 121.2
C3 C4 H4 121.2
C4 C5 C13 122.8(8)
C4 C5 C6 130.0(8)
C13 C5 C6 107.2(7)
O3 C6 C7 126.8(7)
O3 C6 C5 126.4(8)
C7 C6 C5 106.6(7)
C12 C7 C8 121.7(8)
C12 C7 C6 108.8(7)
C8 C7 C6 129.3(8)
C9 C8 C7 120.4(8)
C9 C8 H8 119.8
C7 C8 H8 119.8
C8 C9 C10 121.4(7)
C8 C9 H9 119.3
C10 C9 H9 119.3
C22 C10 C9 112.7(7)
C22 C10 C11 113.6(6)
C9 C10 C11 112.1(7)
C22 C10 H10 105.9
C9 C10 H10 105.9
C11 C10 H10 105.9
C12 C11 C21 115.8(7)
C12 C11 C14 107.3(7)
C21 C11 C14 103.0(6)
C12 C11 C10 109.9(6)
C21 C11 C10 107.9(6)
C14 C11 C10 112.8(7)
C7 C12 C13 109.6(7)
C7 C12 C11 122.1(7)
C13 C12 C11 127.8(6)
C1 C13 C5 119.8(8)
C1 C13 C12 132.3(8)
C5 C13 C12 107.8(6)
O2 C14 C15 125.4(7)
O2 C14 C11 126.2(7)
C15 C14 C11 108.3(8)
C16 C15 C20 120.4(8)
C16 C15 C14 128.9(8)
C20 C15 C14 110.6(7)
C15 C16 C17 118.1(8)
C15 C16 H16 120.9
C17 C16 H16 120.9
C18 C17 C16 120.6(8)
C18 C17 H17 119.7
C16 C17 H17 119.7
C17 C18 C19 122.4(8)
C17 C18 H18 118.8
C19 C18 H18 118.8
C20 C19 C18 116.3(8)
C20 C19 H19 121.8
C18 C19 H19 121.8
C19 C20 C15 122.0(7)
C19 C20 C21 128.6(8)
C15 C20 C21 109.4(7)
O1 C21 C20 126.5(7)
O1 C21 C11 124.9(7)
C20 C21 C11 108.6(7)
C27 C22 C23 116.8(8)
C27 C22 C10 120.6(8)
C23 C22 C10 122.6(8)
C22 C23 C24 122.3(8)
C22 C23 H23 118.9
C24 C23 H23 118.9
C23 C24 C25 120.3(8)
C23 C24 H24 119.9
C25 C24 H24 119.9
C26 C25 N1 120.9(8)
C26 C25 C24 118.6(8)
N1 C25 C24 120.5(9)
C25 C26 C27 119.5(8)
C25 C26 H26 120.2
C27 C26 H26 120.2
C22 C27 C26 122.5(8)
C22 C27 H27 118.7
C26 C27 H27 118.7
N1 C28 H281 109.5
N1 C28 H283 109.5
H281 C28 H283 109.5
N1 C28 H282 109.5
H281 C28 H282 109.5
H283 C28 H282 109.5
N1 C29 H293 109.5
N1 C29 H292 109.5
H293 C29 H292 109.5
N1 C29 H291 109.5
H293 C29 H291 109.5
H292 C29 H291 109.5

loop_
_geom_bond_atom_site_label_1
_geom_bond_atom_site_label_2
_geom_bond_distance
O1 C21 1.200(9)
O2 C14 1.222(10)
O3 C6 1.227(9)
N1 C25 1.389(11)
N1 C28 1.456(11)
N1 C29 1.470(11)
C1 C13 1.380(11)
C1 C2 1.390(11)
C1 H1 0.9500
C2 C3 1.381(11)
C2 H2 0.9500
C3 C4 1.422(11)
C3 H3 0.9500
C4 C5 1.357(12)
C4 H4 0.9500
C5 C13 1.397(11)
C5 C6 1.507(11)
C6 C7 1.468(12)
C7 C12 1.360(10)
C7 C8 1.443(11)
C8 C9 1.329(12)
C8 H8 0.9500
C9 C10 1.542(11)
C9 H9 0.9500
C10 C22 1.503(11)
C10 C11 1.577(10)
C10 H10 1.0000
C11 C12 1.508(12)
C11 C21 1.539(12)
C11 C14 1.548(11)
C12 C13 1.502(11)
C14 C15 1.477(11)
C15 C16 1.388(10)
C15 C20 1.401(12)
C16 C17 1.393(11)
C16 H16 0.9500
C17 C18 1.381(12)
C17 H17 0.9500
C18 C19 1.398(11)
C18 H18 0.9500
C19 C20 1.388(11)
C19 H19 0.9500
C20 C21 1.493(10)
C22 C27 1.380(11)
C22 C23 1.390(12)
C23 C24 1.394(11)
C23 H23 0.9500
C24 C25 1.401(12)
C24 H24 0.9500
C25 C26 1.390(12)
C26 C27 1.416(12)
C26 H26 0.9500
C27 H27 0.9500
C28 H281 0.9800
C28 H283 0.9800
C28 H282 0.9800
C29 H293 0.9800
C29 H292 0.9800
C29 H291 0.9800
